data_7043493
loop_
_publ_author_name
'Barroso, Sonia'
'Coelho, Ana M.'
'Ad\~ao, Pedro'
'Calhorda, Maria Jose'
'Martins, Ana M.'

_publ_section_title
;
 Radical reactions of diamine bis(phenolate) vanadium(III) complexes.
 Solid state binding of O2 to form a vanadium(V) peroxo complex
;
_journal_name_full 'Dalton Trans.'
_journal_paper_doi 10.1039/C7DT01699A
_journal_year 2017
_chemical_formula_moiety 'C45 H69 N2 O3 V, C4 H10 O'
_chemical_formula_sum 'C49 H79 N2 O4 V'
_chemical_formula_weight 811.08
_chemical_properties_physical 'air-sensitive, moisture-sensitive, paramagnetic'
_space_group_crystal_system monoclinic
_space_group_IT_number 14
_space_group_name_Hall '-P 2ybc'
_space_group_name_H-M_alt 'P 1 21/c 1'
_symmetry_space_group_name_Hall '-P 2ybc'
_symmetry_space_group_name_H-M 'P 1 21/c 1'
_atom_sites_solution_hydrogens geom
_audit_creation_method SHELXL-2016/6
_audit_update_record
;
2017-06-28 deposited with the CCDC.
2017-06-30 downloaded from the CCDC.
;
_cell_angle_alpha 90
_cell_angle_beta 101.824(2)
_cell_angle_gamma 90
_cell_formula_units_Z 4
_cell_length_a 10.4460(4)
_cell_length_b 22.8520(9)
_cell_length_c 19.6630(7)
_cell_measurement_reflns_used 10777
_cell_measurement_temperature 150(2)
_cell_measurement_theta_max 27.90
_cell_measurement_theta_min 2.88
_cell_volume 4594.2(3)
_computing_cell_refinement 'Bruker SMART'
_computing_data_collection 'Bruker SMART'
_computing_data_reduction 'Bruker SAINT'
_computing_molecular_graphics 'Ortep3 for Windows v2.0 (L.J. Farrugia, J. Appl. Cryst. (1997) 30, 565)'
_computing_publication_material 'enCIFer v1.6'
_computing_structure_refinement 'SHELXL-2016/6 (Sheldrick, 2016)'
_computing_structure_solution 'Sir2004 (M.C. Burla et al, 2005)'
_diffrn_ambient_temperature 150(2)
_diffrn_measured_fraction_theta_full 0.998
_diffrn_measured_fraction_theta_max 0.998
_diffrn_measurement_device_type 'CCD area detector'
_diffrn_measurement_method 'phi and omega scans'
_diffrn_radiation_probe x-ray
_diffrn_radiation_type MoK\a
_diffrn_radiation_wavelength 0.71073
_diffrn_reflns_av_R_equivalents 0.0624
_diffrn_reflns_av_unetI/netI 0.0451
_diffrn_reflns_Laue_measured_fraction_full 0.998
_diffrn_reflns_Laue_measured_fraction_max 0.998
_diffrn_reflns_limit_h_max 12
_diffrn_reflns_limit_h_min -12
_diffrn_reflns_limit_k_max 27
_diffrn_reflns_limit_k_min -27
_diffrn_reflns_limit_l_max 23
_diffrn_reflns_limit_l_min -22
_diffrn_reflns_number 47432
_diffrn_reflns_point_group_measured_fraction_full 0.998
_diffrn_reflns_point_group_measured_fraction_max 0.998
_diffrn_reflns_theta_full 25.027
_diffrn_reflns_theta_max 25.027
_diffrn_reflns_theta_min 2.876
_diffrn_source 'fine-focus sealed tube'
_exptl_absorpt_coefficient_mu 0.260
_exptl_absorpt_correction_T_max 0.9871
_exptl_absorpt_correction_T_min 0.9033
_exptl_absorpt_correction_type multi-scan
_exptl_absorpt_process_details 'SADABS,  G. M. Sheldrick, 1996'
_exptl_crystal_colour green
_exptl_crystal_density_diffrn 1.173
_exptl_crystal_description plate
_exptl_crystal_F_000 1768
_exptl_crystal_recrystallization_method Et2O
_exptl_crystal_size_max 0.400
_exptl_crystal_size_mid 0.200
_exptl_crystal_size_min 0.050
_exptl_transmission_factor_max 27.90
_exptl_transmission_factor_min 2.88
_refine_diff_density_max 0.491
_refine_diff_density_min -0.514
_refine_diff_density_rms 0.058
_refine_ls_extinction_method none
_refine_ls_goodness_of_fit_ref 1.059
_refine_ls_hydrogen_treatment constr
_refine_ls_matrix_type full
_refine_ls_number_parameters 514
_refine_ls_number_reflns 8110
_refine_ls_number_restraints 0
_refine_ls_restrained_S_all 1.059
_refine_ls_R_factor_all 0.0675
_refine_ls_R_factor_gt 0.0485
_refine_ls_shift/su_max 0.001
_refine_ls_shift/su_mean 0.000
_refine_ls_structure_factor_coef Fsqd
_refine_ls_weighting_details 'w=1/[\s^2^(Fo^2^)+(0.0635P)^2^+3.1005P] where P=(Fo^2^+2Fc^2^)/3'
_refine_ls_weighting_scheme calc
_refine_ls_wR_factor_gt 0.1255
_refine_ls_wR_factor_ref 0.1328
_reflns_Friedel_coverage 0.000
_reflns_number_gt 6308
_reflns_number_total 8110
_reflns_threshold_expression 'I > 2\s(I)'
_cod_data_source_file c7dt01699a2.cif
_cod_data_source_block 3
_cod_database_code 7043493
_shelx_shelxl_version_number 2016/6
_shelx_space_group_comment
;
The symmetry employed for this shelxl refinement is uniquely defined
by the following loop, which should always be used as a source of
symmetry information in preference to the above space-group names.
They are only intended as comments.
;
_shelx_estimated_absorpt_t_min 0.903
_shelx_estimated_absorpt_t_max 0.987

loop_
_space_group_symop_operation_xyz
'x, y, z'
'-x, y+1/2, -z+1/2'
'-x, -y, -z'
'x, -y-1/2, z-1/2'

loop_
_atom_site_label
_atom_site_type_symbol
_atom_site_fract_x
_atom_site_fract_y
_atom_site_fract_z
_atom_site_U_iso_or_equiv
_atom_site_adp_type
_atom_site_occupancy
_atom_site_site_symmetry_order
_atom_site_calc_flag
_atom_site_refinement_flags_posn
_atom_site_refinement_flags_adp
_atom_site_refinement_flags_occupancy
_atom_site_disorder_assembly
_atom_site_disorder_group
V1 V 0.62549(4) 0.17494(2) 0.13103(2) 0.01481(12) Uani 1 1 d . . . . .
O1 O 0.66204(15) 0.10553(7) 0.18824(8) 0.0176(4) Uani 1 1 d . . . . .
O2 O 0.61962(15) 0.25313(7) 0.09357(8) 0.0180(4) Uani 1 1 d . . . . .
O3 O 0.64722(16) 0.22052(7) 0.23017(8) 0.0203(4) Uani 1 1 d . . . . .
N1 N 0.84322(18) 0.17650(8) 0.13528(10) 0.0167(4) Uani 1 1 d . . . . .
N2 N 0.63466(19) 0.13272(9) 0.02986(10) 0.0192(4) Uani 1 1 d . . . . .
C81 C 0.41268(19) 0.16488(9) 0.11449(11) 0.0107(4) Uani 1 1 d . . . . .
H81A H 0.374560 0.184463 0.071317 0.013 Uiso 1 1 calc R U . . .
H81B H 0.392922 0.123545 0.107850 0.013 Uiso 1 1 calc R U . . .
C13 C 0.8522(2) -0.02520(10) 0.25159(12) 0.0207(5) Uani 1 1 d . . . . .
H13 H 0.839240 -0.063553 0.264506 0.025 Uiso 1 1 calc R U . . .
C12 C 0.7417(2) 0.00994(10) 0.23017(12) 0.0181(5) Uani 1 1 d . . . . .
C22 C 0.6437(2) 0.33299(10) 0.01597(12) 0.0174(5) Uani 1 1 d . . . . .
C11 C 0.7606(2) 0.06814(10) 0.20932(12) 0.0160(5) Uani 1 1 d . . . . .
C31 C 0.6054(2) -0.01340(10) 0.23493(13) 0.0207(5) Uani 1 1 d . . . . .
C51 C 0.4997(2) 0.35283(11) 0.00546(13) 0.0220(5) Uani 1 1 d . . . . .
C21 C 0.6944(2) 0.28646(10) 0.06107(12) 0.0161(5) Uani 1 1 d . . . . .
C3 C 0.6239(3) 0.06846(11) 0.03399(13) 0.0255(6) Uani 1 1 d . . . . .
H3A H 0.689715 0.054035 0.071668 0.038 Uiso 1 1 calc R U . . .
H3B H 0.538886 0.058278 0.041791 0.038 Uiso 1 1 calc R U . . .
H3C H 0.636015 0.051273 -0.008786 0.038 Uiso 1 1 calc R U . . .
C15 C 0.9959(2) 0.05080(11) 0.23554(13) 0.0218(5) Uani 1 1 d . . . . .
H15 H 1.079902 0.064920 0.237091 0.026 Uiso 1 1 calc R U . . .
C4 C 0.5319(3) 0.15302(12) -0.02859(13) 0.0259(6) Uani 1 1 d . . . . .
H4A H 0.536658 0.194801 -0.032502 0.039 Uiso 1 1 calc R U . . .
H4B H 0.544716 0.135220 -0.070921 0.039 Uiso 1 1 calc R U . . .
H4C H 0.447587 0.142224 -0.020343 0.039 Uiso 1 1 calc R U . . .
C25 C 0.9114(2) 0.30694(10) 0.03989(12) 0.0191(5) Uani 1 1 d . . . . .
H25 H 1.000068 0.297895 0.048288 0.023 Uiso 1 1 calc R U . . .
C16 C 0.8903(2) 0.08786(10) 0.21397(12) 0.0186(5) Uani 1 1 d . . . . .
C26 C 0.8304(2) 0.27624(10) 0.07471(12) 0.0179(5) Uani 1 1 d . . . . .
C14 C 0.9800(2) -0.00673(11) 0.25488(13) 0.0218(5) Uani 1 1 d . . . . .
C23 C 0.7310(2) 0.36333(10) -0.01665(12) 0.0194(5) Uani 1 1 d . . . . .
H23 H 0.697878 0.393767 -0.046511 0.023 Uiso 1 1 calc R U . . .
C54 C 0.4682(3) 0.40383(13) -0.04571(15) 0.0344(7) Uani 1 1 d . . . . .
H54A H 0.484620 0.392275 -0.090068 0.052 Uiso 1 1 calc R U . . .
H54B H 0.377807 0.414430 -0.050621 0.052 Uiso 1 1 calc R U . . .
H54C H 0.522267 0.436757 -0.028519 0.052 Uiso 1 1 calc R U . . .
C27 C 0.8910(2) 0.23779(10) 0.13497(13) 0.0200(5) Uani 1 1 d . . . . .
H27A H 0.984481 0.236497 0.136969 0.024 Uiso 1 1 calc R U . . .
H27B H 0.877988 0.256559 0.177288 0.024 Uiso 1 1 calc R U . . .
C24 C 0.8636(2) 0.35103(10) -0.00739(12) 0.0185(5) Uani 1 1 d . . . . .
C61 C 0.9567(2) 0.38484(11) -0.04426(13) 0.0228(6) Uani 1 1 d . . . . .
C1 C 0.8724(2) 0.14255(11) 0.07597(13) 0.0223(5) Uani 1 1 d . . . . .
H1A H 0.883785 0.101606 0.088794 0.027 Uiso 1 1 calc R U . . .
H1B H 0.953409 0.156530 0.064873 0.027 Uiso 1 1 calc R U . . .
C33 C 0.5550(3) 0.02153(12) 0.29085(14) 0.0271(6) Uani 1 1 d . . . . .
H33A H 0.552773 0.062410 0.279429 0.041 Uiso 1 1 calc R U . . .
H33B H 0.468444 0.008534 0.292901 0.041 Uiso 1 1 calc R U . . .
H33C H 0.612151 0.015463 0.335149 0.041 Uiso 1 1 calc R U . . .
C53 C 0.4060(2) 0.30258(12) -0.02271(14) 0.0292(6) Uani 1 1 d . . . . .
H53A H 0.423122 0.269730 0.008249 0.044 Uiso 1 1 calc R U . . .
H53B H 0.317296 0.315311 -0.026123 0.044 Uiso 1 1 calc R U . . .
H53C H 0.418919 0.291323 -0.067852 0.044 Uiso 1 1 calc R U . . .
C82 C 0.3464(2) 0.18610(12) 0.16735(14) 0.0283(6) Uani 1 1 d . . . . .
C17 C 0.9163(2) 0.15130(11) 0.20221(12) 0.0197(5) Uani 1 1 d . . . . .
H17A H 0.894654 0.173805 0.240148 0.024 Uiso 1 1 calc R U . . .
H17B H 1.009184 0.156131 0.204055 0.024 Uiso 1 1 calc R U . . .
C2 C 0.7634(2) 0.14863(11) 0.01326(13) 0.0220(5) Uani 1 1 d . . . . .
H2A H 0.760068 0.188690 -0.003325 0.026 Uiso 1 1 calc R U . . .
H2B H 0.780614 0.123428 -0.023540 0.026 Uiso 1 1 calc R U . . .
C34 C 0.6073(3) -0.07817(11) 0.25514(15) 0.0314(6) Uani 1 1 d . . . . .
H34A H 0.638570 -0.101066 0.220971 0.047 Uiso 1 1 calc R U . . .
H34B H 0.664159 -0.083550 0.299684 0.047 Uiso 1 1 calc R U . . .
H34C H 0.520452 -0.090479 0.257436 0.047 Uiso 1 1 calc R U . . .
C41 C 1.1002(3) -0.04553(11) 0.28120(14) 0.0283(6) Uani 1 1 d . . . . .
C43 C 1.1848(3) -0.01833(14) 0.34649(16) 0.0428(8) Uani 1 1 d . . . . .
H43A H 1.209506 0.020636 0.336213 0.064 Uiso 1 1 calc R U . . .
H43B H 1.135961 -0.016962 0.382839 0.064 Uiso 1 1 calc R U . . .
H43C H 1.261961 -0.041629 0.361313 0.064 Uiso 1 1 calc R U . . .
C52 C 0.4720(3) 0.37329(12) 0.07541(14) 0.0300(6) Uani 1 1 d . . . . .
H52A H 0.491034 0.342096 0.108657 0.045 Uiso 1 1 calc R U . . .
H52B H 0.526111 0.406444 0.091712 0.045 Uiso 1 1 calc R U . . .
H52C H 0.381651 0.384117 0.069610 0.045 Uiso 1 1 calc R U . . .
C62 C 0.8855(3) 0.43336(12) -0.09090(15) 0.0311(6) Uani 1 1 d . . . . .
H62A H 0.846324 0.460035 -0.063429 0.047 Uiso 1 1 calc R U . . .
H62B H 0.946870 0.454057 -0.112273 0.047 Uiso 1 1 calc R U . . .
H62C H 0.818694 0.416409 -0.126264 0.047 Uiso 1 1 calc R U . . .
C63 C 1.0662(3) 0.41289(13) 0.01017(15) 0.0331(7) Uani 1 1 d . . . . .
H63A H 1.028588 0.439110 0.038839 0.050 Uiso 1 1 calc R U . . .
H63B H 1.114345 0.382844 0.038586 0.050 Uiso 1 1 calc R U . . .
H63C H 1.124012 0.434244 -0.012922 0.050 Uiso 1 1 calc R U . . .
C42 C 1.0627(3) -0.10736(12) 0.29938(18) 0.0402(8) Uani 1 1 d . . . . .
H42A H 1.011473 -0.105406 0.334634 0.060 Uiso 1 1 calc R U . . .
H42B H 1.012639 -0.125829 0.258651 0.060 Uiso 1 1 calc R U . . .
H42C H 1.140601 -0.129700 0.316272 0.060 Uiso 1 1 calc R U . . .
C64 C 1.0177(3) 0.34325(13) -0.08950(14) 0.0318(6) Uani 1 1 d . . . . .
H64A H 1.062946 0.312416 -0.061192 0.048 Uiso 1 1 calc R U . . .
H64B H 0.950230 0.326772 -0.124871 0.048 Uiso 1 1 calc R U . . .
H64C H 1.078405 0.364420 -0.110880 0.048 Uiso 1 1 calc R U . . .
C44 C 1.1818(3) -0.05009(13) 0.22494(17) 0.0384(7) Uani 1 1 d . . . . .
H44A H 1.206274 -0.011591 0.212807 0.058 Uiso 1 1 calc R U . . .
H44B H 1.259039 -0.072704 0.242196 0.058 Uiso 1 1 calc R U . . .
H44C H 1.131076 -0.068833 0.184576 0.058 Uiso 1 1 calc R U . . .
C32 C 0.5093(2) -0.00755(12) 0.16471(13) 0.0270(6) Uani 1 1 d . . . . .
H32A H 0.505149 0.032606 0.150072 0.040 Uiso 1 1 calc R U . . .
H32B H 0.538664 -0.031333 0.130678 0.040 Uiso 1 1 calc R U . . .
H32C H 0.424011 -0.020262 0.169546 0.040 Uiso 1 1 calc R U . . .
C84 C 0.2759(3) 0.17012(19) 0.27658(17) 0.0520(9) Uani 1 1 d . . . . .
H84 H 0.266858 0.144873 0.312390 0.062 Uiso 1 1 calc R U . . .
C83 C 0.3291(3) 0.14989(15) 0.22235(15) 0.0373(7) Uani 1 1 d . . . . .
H83 H 0.354446 0.110880 0.222262 0.045 Uiso 1 1 calc R U . . .
C86 C 0.2473(3) 0.26401(16) 0.2239(2) 0.0553(10) Uani 1 1 d . . . . .
H86 H 0.218748 0.302562 0.223983 0.066 Uiso 1 1 calc R U . . .
C87 C 0.3012(3) 0.24349(14) 0.16872(18) 0.0416(8) Uani 1 1 d . . . . .
H87 H 0.307022 0.268620 0.132275 0.050 Uiso 1 1 calc R U . . .
C85 C 0.2363(3) 0.2272(2) 0.27801(19) 0.0597(11) Uani 1 1 d . . . . .
H85 H 0.202315 0.241008 0.315146 0.072 Uiso 1 1 calc R U . . .
C71 C 0.6488(3) 0.19311(11) 0.29687(12) 0.0255(6) Uani 1 1 d . . . . .
H71A H 0.713119 0.161923 0.305386 0.031 Uiso 1 1 calc R U . A 1
H71B H 0.563639 0.176951 0.298460 0.031 Uiso 1 1 calc R U . A 1
C74 C 0.6264(3) 0.28270(11) 0.23686(14) 0.0313(6) Uani 1 1 d . . . . .
H74A H 0.547971 0.295067 0.204539 0.038 Uiso 1 1 calc R U . B 1
H74B H 0.700138 0.304634 0.227236 0.038 Uiso 1 1 calc R U . B 1
C72A C 0.6846(5) 0.2415(2) 0.3502(3) 0.0296(11) Uani 0.742(6) 1 d . . P C 1
H72A H 0.778208 0.248296 0.361527 0.036 Uiso 0.742(6) 1 calc R U P C 1
H72B H 0.653558 0.233128 0.392394 0.036 Uiso 0.742(6) 1 calc R U P C 1
C73A C 0.6119(5) 0.29281(17) 0.31081(19) 0.0312(10) Uani 0.742(6) 1 d . . P C 1
H73A H 0.520567 0.292709 0.314178 0.037 Uiso 0.742(6) 1 calc R U P C 1
H73B H 0.651034 0.329732 0.328430 0.037 Uiso 0.742(6) 1 calc R U P C 1
C73B C 0.6937(15) 0.2945(5) 0.3125(6) 0.0312(10) Uani 0.258(6) 1 d . . P C 2
H73C H 0.788060 0.290774 0.320229 0.037 Uiso 0.258(6) 1 calc R U P C 2
H73D H 0.670154 0.332156 0.329159 0.037 Uiso 0.258(6) 1 calc R U P C 2
C72B C 0.6293(16) 0.2432(8) 0.3428(9) 0.0296(11) Uani 0.258(6) 1 d . . P C 2
H72C H 0.671613 0.235873 0.390672 0.036 Uiso 0.258(6) 1 calc R U P C 2
H72D H 0.536995 0.250590 0.340424 0.036 Uiso 0.258(6) 1 calc R U P C 2
O4 O 0.0836(3) 0.10287(12) 0.97125(14) 0.0704(8) Uani 1 1 d . . . . .
C91 C 0.1519(4) 0.0336(2) 1.0615(2) 0.0733(12) Uani 1 1 d . . . . .
H91A H 0.163471 0.064843 1.094910 0.110 Uiso 1 1 calc R U . . .
H91B H 0.214312 0.003233 1.077411 0.110 Uiso 1 1 calc R U . . .
H91C H 0.064966 0.018147 1.056121 0.110 Uiso 1 1 calc R U . . .
C93 C 0.1126(4) 0.1321(2) 0.9128(2) 0.0772(13) Uani 1 1 d . . . . .
H93A H 0.108269 0.105094 0.874369 0.093 Uiso 1 1 calc R U . . .
H93B H 0.199650 0.148874 0.924018 0.093 Uiso 1 1 calc R U . . .
C92 C 0.1723(4) 0.0567(2) 0.9925(2) 0.0712(12) Uani 1 1 d . . . . .
H92A H 0.261343 0.070711 0.997031 0.085 Uiso 1 1 calc R U . . .
H92B H 0.157841 0.025723 0.958059 0.085 Uiso 1 1 calc R U . . .
C94 C 0.0108(6) 0.1798(2) 0.8940(3) 0.0972(17) Uani 1 1 d . . . . .
H94A H -0.074901 0.162702 0.884483 0.146 Uiso 1 1 calc R U . . .
H94B H 0.024983 0.200256 0.853475 0.146 Uiso 1 1 calc R U . . .
H94C H 0.017918 0.206817 0.931982 0.146 Uiso 1 1 calc R U . . .

loop_
_atom_site_aniso_label
_atom_site_aniso_U_11
_atom_site_aniso_U_22
_atom_site_aniso_U_33
_atom_site_aniso_U_23
_atom_site_aniso_U_13
_atom_site_aniso_U_12
V1 0.0139(2) 0.0145(2) 0.0159(2) 0.00042(17) 0.00285(15) -0.00112(16)
O1 0.0151(8) 0.0166(8) 0.0208(9) 0.0011(7) 0.0031(7) 0.0000(7)
O2 0.0160(8) 0.0181(8) 0.0204(9) 0.0035(7) 0.0049(7) -0.0010(7)
O3 0.0296(10) 0.0148(8) 0.0164(8) 0.0004(7) 0.0047(7) 0.0009(7)
N1 0.0153(10) 0.0152(10) 0.0192(10) 0.0021(8) 0.0025(8) -0.0010(8)
N2 0.0203(11) 0.0197(11) 0.0179(10) -0.0004(8) 0.0044(8) -0.0009(8)
C81 0.0054(10) 0.0104(11) 0.0155(11) 0.0027(9) 0.0002(8) -0.0023(8)
C13 0.0265(13) 0.0141(12) 0.0235(13) 0.0026(10) 0.0095(11) 0.0003(10)
C12 0.0216(13) 0.0179(12) 0.0153(12) -0.0014(10) 0.0051(10) -0.0011(10)
C22 0.0164(12) 0.0187(12) 0.0169(12) -0.0011(10) 0.0032(9) 0.0012(10)
C11 0.0178(12) 0.0153(12) 0.0148(11) -0.0002(9) 0.0030(9) 0.0009(10)
C31 0.0208(13) 0.0176(12) 0.0251(13) 0.0008(11) 0.0077(10) -0.0038(10)
C51 0.0183(12) 0.0242(13) 0.0231(13) 0.0047(11) 0.0035(10) 0.0026(10)
C21 0.0165(12) 0.0156(12) 0.0166(12) -0.0034(10) 0.0042(9) -0.0033(9)
C3 0.0341(15) 0.0194(13) 0.0240(14) -0.0062(11) 0.0084(11) -0.0052(11)
C15 0.0171(12) 0.0240(13) 0.0251(13) 0.0033(11) 0.0065(10) -0.0002(10)
C4 0.0250(14) 0.0332(15) 0.0190(13) -0.0005(11) 0.0033(11) -0.0024(12)
C25 0.0132(12) 0.0177(12) 0.0259(13) -0.0006(10) 0.0030(10) -0.0010(9)
C16 0.0186(12) 0.0183(12) 0.0190(12) 0.0017(10) 0.0041(10) 0.0002(10)
C26 0.0183(12) 0.0143(12) 0.0201(12) -0.0008(10) 0.0019(10) -0.0022(10)
C14 0.0235(13) 0.0201(13) 0.0238(13) 0.0020(11) 0.0091(11) 0.0045(10)
C23 0.0229(13) 0.0179(12) 0.0168(12) 0.0020(10) 0.0023(10) 0.0014(10)
C54 0.0239(14) 0.0383(17) 0.0414(17) 0.0152(14) 0.0076(12) 0.0095(12)
C27 0.0153(12) 0.0169(12) 0.0267(13) 0.0043(10) 0.0019(10) -0.0035(10)
C24 0.0207(13) 0.0168(12) 0.0185(12) -0.0028(10) 0.0050(10) -0.0042(10)
C61 0.0203(13) 0.0237(13) 0.0254(14) 0.0046(11) 0.0071(11) -0.0031(10)
C1 0.0200(13) 0.0209(13) 0.0281(14) 0.0003(11) 0.0101(11) 0.0024(10)
C33 0.0240(14) 0.0288(14) 0.0306(15) -0.0012(12) 0.0105(11) -0.0043(11)
C53 0.0185(13) 0.0338(15) 0.0327(15) 0.0017(12) -0.0009(11) 0.0022(11)
C82 0.0159(13) 0.0331(15) 0.0346(15) -0.0033(12) 0.0022(11) -0.0044(11)
C17 0.0125(11) 0.0213(13) 0.0242(13) 0.0038(11) 0.0013(10) -0.0006(10)
C2 0.0223(13) 0.0239(13) 0.0222(13) -0.0022(11) 0.0101(10) -0.0014(11)
C34 0.0290(15) 0.0238(14) 0.0430(17) 0.0043(13) 0.0110(13) -0.0028(12)
C41 0.0254(14) 0.0221(14) 0.0397(16) 0.0083(12) 0.0124(12) 0.0077(11)
C43 0.0296(16) 0.0467(19) 0.0492(19) 0.0058(16) 0.0015(14) 0.0160(14)
C52 0.0234(14) 0.0338(16) 0.0339(15) 0.0007(13) 0.0088(12) 0.0080(12)
C62 0.0299(15) 0.0295(15) 0.0361(16) 0.0116(13) 0.0118(12) -0.0046(12)
C63 0.0283(15) 0.0353(16) 0.0355(16) 0.0044(13) 0.0062(12) -0.0146(13)
C42 0.0337(16) 0.0291(16) 0.063(2) 0.0185(15) 0.0212(15) 0.0123(13)
C64 0.0272(15) 0.0380(16) 0.0331(15) 0.0023(13) 0.0129(12) -0.0002(12)
C44 0.0314(16) 0.0307(16) 0.059(2) 0.0099(14) 0.0225(15) 0.0105(13)
C32 0.0235(13) 0.0268(14) 0.0301(14) -0.0017(12) 0.0045(11) -0.0108(11)
C84 0.0284(16) 0.094(3) 0.0342(18) -0.0046(19) 0.0083(14) -0.0073(18)
C83 0.0240(15) 0.0535(19) 0.0344(16) 0.0040(15) 0.0060(12) -0.0003(14)
C86 0.0271(17) 0.049(2) 0.091(3) -0.031(2) 0.0139(18) -0.0046(15)
C87 0.0235(15) 0.0372(17) 0.064(2) -0.0049(16) 0.0093(14) -0.0015(13)
C85 0.0318(18) 0.099(3) 0.052(2) -0.034(2) 0.0155(16) -0.016(2)
C71 0.0323(15) 0.0238(14) 0.0205(13) 0.0026(11) 0.0059(11) -0.0002(11)
C74 0.0513(18) 0.0166(13) 0.0258(14) -0.0012(11) 0.0075(13) 0.0011(12)
C72A 0.038(3) 0.0300(17) 0.0191(19) -0.0003(14) 0.001(3) 0.005(3)
C73A 0.043(3) 0.0264(18) 0.0240(17) -0.0018(14) 0.007(2) 0.009(2)
C73B 0.043(3) 0.0264(18) 0.0240(17) -0.0018(14) 0.007(2) 0.009(2)
C72B 0.038(3) 0.0300(17) 0.0191(19) -0.0003(14) 0.001(3) 0.005(3)
O4 0.081(2) 0.0681(18) 0.0670(17) 0.0037(15) 0.0256(15) 0.0242(15)
C91 0.060(3) 0.085(3) 0.077(3) 0.015(2) 0.018(2) 0.017(2)
C93 0.059(3) 0.104(4) 0.072(3) 0.003(3) 0.022(2) -0.005(3)
C92 0.053(2) 0.082(3) 0.077(3) -0.008(2) 0.011(2) 0.014(2)
C94 0.129(5) 0.058(3) 0.114(4) 0.009(3) 0.046(4) 0.007(3)

loop_
_atom_type_symbol
_atom_type_description
_atom_type_scat_dispersion_real
_atom_type_scat_dispersion_imag
_atom_type_scat_source
C C 0.0033 0.0016 'International Tables Vol C Tables 4.2.6.8 and 6.1.1.4'
H H 0.0000 0.0000 'International Tables Vol C Tables 4.2.6.8 and 6.1.1.4'
N N 0.0061 0.0033 'International Tables Vol C Tables 4.2.6.8 and 6.1.1.4'
O O 0.0106 0.0060 'International Tables Vol C Tables 4.2.6.8 and 6.1.1.4'
V V 0.3005 0.5294 'International Tables Vol C Tables 4.2.6.8 and 6.1.1.4'

loop_
_geom_angle_atom_site_label_1
_geom_angle_atom_site_label_2
_geom_angle_atom_site_label_3
_geom_angle
O2 V1 O1 165.36(7)
O2 V1 O3 83.59(6)
O1 V1 O3 84.25(6)
O2 V1 C81 95.08(7)
O1 V1 C81 94.22(7)
O3 V1 C81 95.70(7)
O2 V1 N2 93.66(7)
O1 V1 N2 97.14(7)
O3 V1 N2 171.21(7)
C81 V1 N2 92.86(8)
O2 V1 N1 87.28(7)
O1 V1 N1 85.08(7)
O3 V1 N1 92.28(7)
C81 V1 N1 171.87(8)
N2 V1 N1 79.22(7)
C11 O1 V1 138.68(14)
C21 O2 V1 136.97(14)
C74 O3 C71 108.41(18)
C74 O3 V1 124.05(14)
C71 O3 V1 125.59(14)
C1 N1 C27 111.47(18)
C1 N1 C17 109.91(18)
C27 N1 C17 104.79(17)
C1 N1 V1 109.29(14)
C27 N1 V1 110.53(14)
C17 N1 V1 110.80(13)
C3 N2 C4 107.68(19)
C3 N2 C2 109.68(19)
C4 N2 C2 107.27(18)
C3 N2 V1 111.31(14)
C4 N2 V1 113.63(15)
C2 N2 V1 107.16(14)
C82 C81 V1 118.59(15)
C82 C81 H81A 107.7
V1 C81 H81A 107.7
C82 C81 H81B 107.7
V1 C81 H81B 107.7
H81A C81 H81B 107.1
C14 C13 C12 124.4(2)
C14 C13 H13 117.8
C12 C13 H13 117.8
C13 C12 C11 118.1(2)
C13 C12 C31 119.9(2)
C11 C12 C31 121.8(2)
C23 C22 C21 117.6(2)
C23 C22 C51 120.1(2)
C21 C22 C51 122.2(2)
O1 C11 C16 118.9(2)
O1 C11 C12 123.0(2)
C16 C11 C12 118.0(2)
C34 C31 C33 107.7(2)
C34 C31 C32 106.8(2)
C33 C31 C32 109.9(2)
C34 C31 C12 112.8(2)
C33 C31 C12 108.68(19)
C32 C31 C12 110.92(19)
C54 C51 C52 107.6(2)
C54 C51 C53 107.2(2)
C52 C51 C53 109.1(2)
C54 C51 C22 112.6(2)
C52 C51 C22 109.1(2)
C53 C51 C22 111.1(2)
O2 C21 C26 118.5(2)
O2 C21 C22 123.0(2)
C26 C21 C22 118.5(2)
N2 C3 H3A 109.5
N2 C3 H3B 109.5
H3A C3 H3B 109.5
N2 C3 H3C 109.5
H3A C3 H3C 109.5
H3B C3 H3C 109.5
C16 C15 C14 122.0(2)
C16 C15 H15 119.0
C14 C15 H15 119.0
N2 C4 H4A 109.5
N2 C4 H4B 109.5
H4A C4 H4B 109.5
N2 C4 H4C 109.5
H4A C4 H4C 109.5
H4B C4 H4C 109.5
C26 C25 C24 121.7(2)
C26 C25 H25 119.2
C24 C25 H25 119.2
C15 C16 C11 121.2(2)
C15 C16 C17 118.6(2)
C11 C16 C17 120.0(2)
C25 C26 C21 121.1(2)
C25 C26 C27 118.9(2)
C21 C26 C27 119.4(2)
C15 C14 C13 116.3(2)
C15 C14 C41 120.2(2)
C13 C14 C41 123.5(2)
C24 C23 C22 124.4(2)
C24 C23 H23 117.8
C22 C23 H23 117.8
C51 C54 H54A 109.5
C51 C54 H54B 109.5
H54A C54 H54B 109.5
C51 C54 H54C 109.5
H54A C54 H54C 109.5
H54B C54 H54C 109.5
N1 C27 C26 117.73(19)
N1 C27 H27A 107.9
C26 C27 H27A 107.9
N1 C27 H27B 107.9
C26 C27 H27B 107.9
H27A C27 H27B 107.2
C23 C24 C25 116.5(2)
C23 C24 C61 123.2(2)
C25 C24 C61 120.3(2)
C64 C61 C62 108.1(2)
C64 C61 C24 110.0(2)
C62 C61 C24 111.8(2)
C64 C61 C63 108.9(2)
C62 C61 C63 108.4(2)
C24 C61 C63 109.5(2)
N1 C1 C2 110.68(19)
N1 C1 H1A 109.5
C2 C1 H1A 109.5
N1 C1 H1B 109.5
C2 C1 H1B 109.5
H1A C1 H1B 108.1
C31 C33 H33A 109.5
C31 C33 H33B 109.5
H33A C33 H33B 109.5
C31 C33 H33C 109.5
H33A C33 H33C 109.5
H33B C33 H33C 109.5
C51 C53 H53A 109.5
C51 C53 H53B 109.5
H53A C53 H53B 109.5
C51 C53 H53C 109.5
H53A C53 H53C 109.5
H53B C53 H53C 109.5
C87 C82 C83 116.2(3)
C87 C82 C81 122.9(3)
C83 C82 C81 120.9(3)
N1 C17 C16 115.57(19)
N1 C17 H17A 108.4
C16 C17 H17A 108.4
N1 C17 H17B 108.4
C16 C17 H17B 108.4
H17A C17 H17B 107.4
N2 C2 C1 111.29(19)
N2 C2 H2A 109.4
C1 C2 H2A 109.4
N2 C2 H2B 109.4
C1 C2 H2B 109.4
H2A C2 H2B 108.0
C31 C34 H34A 109.5
C31 C34 H34B 109.5
H34A C34 H34B 109.5
C31 C34 H34C 109.5
H34A C34 H34C 109.5
H34B C34 H34C 109.5
C42 C41 C44 108.2(2)
C42 C41 C43 108.1(2)
C44 C41 C43 108.8(2)
C42 C41 C14 112.4(2)
C44 C41 C14 109.4(2)
C43 C41 C14 109.8(2)
C41 C43 H43A 109.5
C41 C43 H43B 109.5
H43A C43 H43B 109.5
C41 C43 H43C 109.5
H43A C43 H43C 109.5
H43B C43 H43C 109.5
C51 C52 H52A 109.5
C51 C52 H52B 109.5
H52A C52 H52B 109.5
C51 C52 H52C 109.5
H52A C52 H52C 109.5
H52B C52 H52C 109.5
C61 C62 H62A 109.5
C61 C62 H62B 109.5
H62A C62 H62B 109.5
C61 C62 H62C 109.5
H62A C62 H62C 109.5
H62B C62 H62C 109.5
C61 C63 H63A 109.5
C61 C63 H63B 109.5
H63A C63 H63B 109.5
C61 C63 H63C 109.5
H63A C63 H63C 109.5
H63B C63 H63C 109.5
C41 C42 H42A 109.5
C41 C42 H42B 109.5
H42A C42 H42B 109.5
C41 C42 H42C 109.5
H42A C42 H42C 109.5
H42B C42 H42C 109.5
C61 C64 H64A 109.5
C61 C64 H64B 109.5
H64A C64 H64B 109.5
C61 C64 H64C 109.5
H64A C64 H64C 109.5
H64B C64 H64C 109.5
C41 C44 H44A 109.5
C41 C44 H44B 109.5
H44A C44 H44B 109.5
C41 C44 H44C 109.5
H44A C44 H44C 109.5
H44B C44 H44C 109.5
C31 C32 H32A 109.5
C31 C32 H32B 109.5
H32A C32 H32B 109.5
C31 C32 H32C 109.5
H32A C32 H32C 109.5
H32B C32 H32C 109.5
C85 C84 C83 120.4(3)
C85 C84 H84 119.8
C83 C84 H84 119.8
C84 C83 C82 122.3(3)
C84 C83 H83 118.8
C82 C83 H83 118.8
C85 C86 C87 120.2(3)
C85 C86 H86 119.9
C87 C86 H86 119.9
C82 C87 C86 121.4(3)
C82 C87 H87 119.3
C86 C87 H87 119.3
C84 C85 C86 119.4(3)
C84 C85 H85 120.3
C86 C85 H85 120.3
O3 C71 C72B 103.7(7)
O3 C71 C72A 105.4(3)
O3 C71 H71A 110.7
C72A C71 H71A 110.7
O3 C71 H71B 110.7
C72A C71 H71B 110.7
H71A C71 H71B 108.8
O3 C74 C73A 106.5(2)
O3 C74 C73B 102.3(5)
O3 C74 H74A 110.4
C73A C74 H74A 110.4
O3 C74 H74B 110.4
C73A C74 H74B 110.4
H74A C74 H74B 108.6
C71 C72A C73A 100.6(3)
C71 C72A H72A 111.7
C73A C72A H72A 111.7
C71 C72A H72B 111.7
C73A C72A H72B 111.7
H72A C72A H72B 109.4
C74 C73A C72A 103.6(3)
C74 C73A H73A 111.0
C72A C73A H73A 111.0
C74 C73A H73B 111.0
C72A C73A H73B 111.0
H73A C73A H73B 109.0
C72B C73B C74 95.3(10)
C72B C73B H73C 112.7
C74 C73B H73C 112.7
C72B C73B H73D 112.7
C74 C73B H73D 112.7
H73C C73B H73D 110.2
C71 C72B C73B 103.1(12)
C71 C72B H72C 111.2
C73B C72B H72C 111.2
C71 C72B H72D 111.2
C73B C72B H72D 111.2
H72C C72B H72D 109.1
C92 O4 C93 110.9(3)
C92 C91 H91A 109.5
C92 C91 H91B 109.5
H91A C91 H91B 109.5
C92 C91 H91C 109.5
H91A C91 H91C 109.5
H91B C91 H91C 109.5
O4 C93 C94 106.4(3)
O4 C93 H93A 110.4
C94 C93 H93A 110.4
O4 C93 H93B 110.4
C94 C93 H93B 110.4
H93A C93 H93B 108.6
O4 C92 C91 108.8(3)
O4 C92 H92A 109.9
C91 C92 H92A 109.9
O4 C92 H92B 109.9
C91 C92 H92B 109.9
H92A C92 H92B 108.3
C93 C94 H94A 109.5
C93 C94 H94B 109.5
H94A C94 H94B 109.5
C93 C94 H94C 109.5
H94A C94 H94C 109.5
H94B C94 H94C 109.5

loop_
_geom_bond_atom_site_label_1
_geom_bond_atom_site_label_2
_geom_bond_distance
V1 O2 1.9287(16)
V1 O1 1.9368(16)
V1 O3 2.1806(16)
V1 C81 2.192(2)
V1 N2 2.2307(19)
V1 N1 2.2590(19)
O1 C11 1.337(3)
O2 C21 1.343(3)
O3 C74 1.448(3)
O3 C71 1.450(3)
N1 C1 1.484(3)
N1 C27 1.487(3)
N1 C17 1.495(3)
N2 C3 1.476(3)
N2 C4 1.477(3)
N2 C2 1.492(3)
C81 C82 1.445(3)
C81 H81A 0.9700
C81 H81B 0.9700
C13 C14 1.389(3)
C13 C12 1.398(3)
C13 H13 0.9300
C12 C11 1.418(3)
C12 C31 1.541(3)
C22 C23 1.401(3)
C22 C21 1.416(3)
C22 C51 1.544(3)
C11 C16 1.412(3)
C31 C34 1.532(3)
C31 C33 1.537(3)
C31 C32 1.538(4)
C51 C54 1.531(4)
C51 C52 1.535(4)
C51 C53 1.537(4)
C21 C26 1.410(3)
C3 H3A 0.9600
C3 H3B 0.9600
C3 H3C 0.9600
C15 C16 1.386(3)
C15 C14 1.388(3)
C15 H15 0.9300
C4 H4A 0.9600
C4 H4B 0.9600
C4 H4C 0.9600
C25 C26 1.384(3)
C25 C24 1.392(3)
C25 H25 0.9300
C16 C17 1.502(3)
C26 C27 1.506(3)
C14 C41 1.538(3)
C23 C24 1.388(3)
C23 H23 0.9300
C54 H54A 0.9600
C54 H54B 0.9600
C54 H54C 0.9600
C27 H27A 0.9700
C27 H27B 0.9700
C24 C61 1.535(3)
C61 C64 1.528(4)
C61 C62 1.531(4)
C61 C63 1.537(4)
C1 C2 1.504(3)
C1 H1A 0.9700
C1 H1B 0.9700
C33 H33A 0.9600
C33 H33B 0.9600
C33 H33C 0.9600
C53 H53A 0.9600
C53 H53B 0.9600
C53 H53C 0.9600
C82 C87 1.396(4)
C82 C83 1.402(4)
C17 H17A 0.9700
C17 H17B 0.9700
C2 H2A 0.9700
C2 H2B 0.9700
C34 H34A 0.9600
C34 H34B 0.9600
C34 H34C 0.9600
C41 C42 1.528(4)
C41 C44 1.532(4)
C41 C43 1.533(4)
C43 H43A 0.9600
C43 H43B 0.9600
C43 H43C 0.9600
C52 H52A 0.9600
C52 H52B 0.9600
C52 H52C 0.9600
C62 H62A 0.9600
C62 H62B 0.9600
C62 H62C 0.9600
C63 H63A 0.9600
C63 H63B 0.9600
C63 H63C 0.9600
C42 H42A 0.9600
C42 H42B 0.9600
C42 H42C 0.9600
C64 H64A 0.9600
C64 H64B 0.9600
C64 H64C 0.9600
C44 H44A 0.9600
C44 H44B 0.9600
C44 H44C 0.9600
C32 H32A 0.9600
C32 H32B 0.9600
C32 H32C 0.9600
C84 C85 1.371(5)
C84 C83 1.379(4)
C84 H84 0.9300
C83 H83 0.9300
C86 C85 1.380(5)
C86 C87 1.402(5)
C86 H86 0.9300
C87 H87 0.9300
C85 H85 0.9300
C71 C72B 1.498(19)
C71 C72A 1.517(6)
C71 H71A 0.9700
C71 H71B 0.9700
C74 C73A 1.510(4)
C74 C73B 1.533(12)
C74 H74A 0.9700
C74 H74B 0.9700
C72A C73A 1.519(7)
C72A H72A 0.9700
C72A H72B 0.9700
C73A H73A 0.9700
C73A H73B 0.9700
C73B C72B 1.53(2)
C73B H73C 0.9700
C73B H73D 0.9700
C72B H72C 0.9700
C72B H72D 0.9700
O4 C92 1.410(5)
O4 C93 1.414(5)
C91 C92 1.512(6)
C91 H91A 0.9600
C91 H91B 0.9600
C91 H91C 0.9600
C93 C94 1.515(6)
C93 H93A 0.9700
C93 H93B 0.9700
C92 H92A 0.9700
C92 H92B 0.9700
C94 H94A 0.9600
C94 H94B 0.9600
C94 H94C 0.9600

loop_
_geom_torsion_atom_site_label_1
_geom_torsion_atom_site_label_2
_geom_torsion_atom_site_label_3
_geom_torsion_atom_site_label_4
_geom_torsion
C14 C13 C12 C11 1.0(4)
C14 C13 C12 C31 -174.4(2)
V1 O1 C11 C16 27.1(3)
V1 O1 C11 C12 -155.70(17)
C13 C12 C11 O1 -179.7(2)
C31 C12 C11 O1 -4.3(3)
C13 C12 C11 C16 -2.4(3)
C31 C12 C11 C16 172.9(2)
C13 C12 C31 C34 -7.5(3)
C11 C12 C31 C34 177.3(2)
C13 C12 C31 C33 111.9(2)
C11 C12 C31 C33 -63.4(3)
C13 C12 C31 C32 -127.2(2)
C11 C12 C31 C32 57.6(3)
C23 C22 C51 C54 3.6(3)
C21 C22 C51 C54 -180.0(2)
C23 C22 C51 C52 -115.8(2)
C21 C22 C51 C52 60.6(3)
C23 C22 C51 C53 123.9(2)
C21 C22 C51 C53 -59.7(3)
V1 O2 C21 C26 -28.5(3)
V1 O2 C21 C22 154.21(18)
C23 C22 C21 O2 -177.9(2)
C51 C22 C21 O2 5.6(3)
C23 C22 C21 C26 4.8(3)
C51 C22 C21 C26 -171.7(2)
C14 C15 C16 C11 -1.4(4)
C14 C15 C16 C17 172.7(2)
O1 C11 C16 C15 180.0(2)
C12 C11 C16 C15 2.6(3)
O1 C11 C16 C17 6.0(3)
C12 C11 C16 C17 -171.4(2)
C24 C25 C26 C21 3.2(4)
C24 C25 C26 C27 -168.0(2)
O2 C21 C26 C25 176.3(2)
C22 C21 C26 C25 -6.2(3)
O2 C21 C26 C27 -12.5(3)
C22 C21 C26 C27 164.9(2)
C16 C15 C14 C13 -0.1(4)
C16 C15 C14 C41 -177.6(2)
C12 C13 C14 C15 0.3(4)
C12 C13 C14 C41 177.6(2)
C21 C22 C23 C24 -0.4(4)
C51 C22 C23 C24 176.2(2)
C1 N1 C27 C26 63.9(3)
C17 N1 C27 C26 -177.3(2)
V1 N1 C27 C26 -57.9(2)
C25 C26 C27 N1 -129.6(2)
C21 C26 C27 N1 59.0(3)
C22 C23 C24 C25 -2.7(4)
C22 C23 C24 C61 179.6(2)
C26 C25 C24 C23 1.3(3)
C26 C25 C24 C61 179.1(2)
C23 C24 C61 C64 -119.5(3)
C25 C24 C61 C64 62.9(3)
C23 C24 C61 C62 0.7(3)
C25 C24 C61 C62 -177.0(2)
C23 C24 C61 C63 120.8(3)
C25 C24 C61 C63 -56.8(3)
C27 N1 C1 C2 -88.6(2)
C17 N1 C1 C2 155.67(19)
V1 N1 C1 C2 33.9(2)
V1 C81 C82 C87 88.1(3)
V1 C81 C82 C83 -89.2(3)
C1 N1 C17 C16 -57.3(3)
C27 N1 C17 C16 -177.21(19)
V1 N1 C17 C16 63.6(2)
C15 C16 C17 N1 131.9(2)
C11 C16 C17 N1 -54.0(3)
C3 N2 C2 C1 -76.4(2)
C4 N2 C2 C1 166.9(2)
V1 N2 C2 C1 44.5(2)
N1 C1 C2 N2 -54.0(3)
C15 C14 C41 C42 -179.6(2)
C13 C14 C41 C42 3.1(4)
C15 C14 C41 C44 -59.3(3)
C13 C14 C41 C44 123.4(3)
C15 C14 C41 C43 60.1(3)
C13 C14 C41 C43 -117.2(3)
C85 C84 C83 C82 0.7(5)
C87 C82 C83 C84 -2.8(4)
C81 C82 C83 C84 174.6(3)
C83 C82 C87 C86 2.8(4)
C81 C82 C87 C86 -174.6(3)
C85 C86 C87 C82 -0.8(5)
C83 C84 C85 C86 1.5(5)
C87 C86 C85 C84 -1.4(5)
C74 O3 C71 C72B -0.6(7)
V1 O3 C71 C72B -165.2(6)
C74 O3 C71 C72A -23.0(3)
V1 O3 C71 C72A 172.4(2)
C71 O3 C74 C73A -1.2(3)
V1 O3 C74 C73A 163.6(2)
C71 O3 C74 C73B 32.0(6)
V1 O3 C74 C73B -163.2(6)
O3 C71 C72A C73A 37.2(4)
O3 C74 C73A C72A 24.7(4)
C71 C72A C73A C74 -37.2(5)
O3 C74 C73B C72B -48.2(10)
O3 C71 C72B C73B -31.1(11)
C74 C73B C72B C71 48.1(12)
C92 O4 C93 C94 179.2(4)
C93 O4 C92 C91 170.6(4)
